data_7109968
loop_
_publ_author_name
'Yi-Ling Tsai'
'Yu-Shiou Fan'
'Chia-Jui Lee'
'Chan-Hui Huang'
'Utpal Das'
'Wenwei Lin'

_publ_section_title
;
 An efficient synthesis of trisubstituted oxazoles via chemoselective
 O-acylations and intramolecular Wittig reactions
;
_journal_name_full Chem.Commun.
_journal_page_first 10266
_journal_paper_doi 10.1039/c3cc45883k
_journal_volume 49
_journal_year 2013
_chemical_formula_moiety 'C22 H16 Cl N O2'
_chemical_formula_sum 'C22 H16 Cl N O2'
_chemical_formula_weight 361.81
_chemical_name_systematic
;
 ?
;
_space_group_IT_number 2
_symmetry_cell_setting triclinic
_symmetry_space_group_name_Hall '-P 1'
_symmetry_space_group_name_H-M 'P -1'
_atom_sites_solution_hydrogens geom
_atom_sites_solution_primary direct
_atom_sites_solution_secondary difmap
_audit_creation_method SHELXL-97
_cell_angle_alpha 77.518(9)
_cell_angle_beta 87.401(7)
_cell_angle_gamma 73.963(8)
_cell_formula_units_Z 4
_cell_length_a 9.9367(17)
_cell_length_b 10.1803(18)
_cell_length_c 18.333(3)
_cell_measurement_reflns_used 0
_cell_measurement_temperature 200(2)
_cell_measurement_theta_max 0
_cell_measurement_theta_min 0
_cell_volume 1740.0(5)
_computing_molecular_graphics 'Ortep-3 for Windows (Farrugia, 1997)'
_computing_publication_material 'WinGX publication routines (Farrugia, 1999)'
_computing_structure_refinement 'SHELXL-97 (Sheldrick, 1997)'
_computing_structure_solution 'SHELXS-86 (Sheldrick, 1986)'
_diffrn_ambient_temperature 200(2)
_diffrn_measured_fraction_theta_full 0.984
_diffrn_measured_fraction_theta_max 0.984
_diffrn_radiation_monochromator graphite
_diffrn_radiation_source 'fine-focus sealed tube'
_diffrn_radiation_type MoK\a
_diffrn_radiation_wavelength 0.71073
_diffrn_reflns_av_R_equivalents 0.0512
_diffrn_reflns_av_sigmaI/netI 0.0795
_diffrn_reflns_limit_h_max 11
_diffrn_reflns_limit_h_min -11
_diffrn_reflns_limit_k_max 10
_diffrn_reflns_limit_k_min -12
_diffrn_reflns_limit_l_max 21
_diffrn_reflns_limit_l_min -21
_diffrn_reflns_number 14610
_diffrn_reflns_theta_full 25.19
_diffrn_reflns_theta_max 25.19
_diffrn_reflns_theta_min 1.14
_exptl_absorpt_coefficient_mu 0.236
_exptl_absorpt_correction_T_max 0.9906
_exptl_absorpt_correction_T_min 0.8356
_exptl_absorpt_correction_type multi-scan
_exptl_crystal_colour colorless
_exptl_crystal_density_diffrn 1.381
_exptl_crystal_density_method 'not measured'
_exptl_crystal_description prism
_exptl_crystal_F_000 752
_exptl_crystal_size_max 0.79
_exptl_crystal_size_mid 0.09
_exptl_crystal_size_min 0.04
_refine_diff_density_max 0.364
_refine_diff_density_min -0.465
_refine_diff_density_rms 0.097
_refine_ls_extinction_method none
_refine_ls_goodness_of_fit_ref 0.754
_refine_ls_hydrogen_treatment constr
_refine_ls_matrix_type full
_refine_ls_number_parameters 469
_refine_ls_number_reflns 6162
_refine_ls_number_restraints 0
_refine_ls_restrained_S_all 0.754
_refine_ls_R_factor_all 0.0966
_refine_ls_R_factor_gt 0.0550
_refine_ls_shift/su_max 0.001
_refine_ls_shift/su_mean 0.000
_refine_ls_structure_factor_coef Fsqd
_refine_ls_weighting_details 'calc w=1/[\s^2^(Fo^2^)+(0.1748P)^2^+1.4992P] where P=(Fo^2^+2Fc^2^)/3'
_refine_ls_weighting_scheme calc
_refine_ls_wR_factor_gt 0.1565
_refine_ls_wR_factor_ref 0.2182
_reflns_number_gt 3883
_reflns_number_total 6162
_reflns_threshold_expression >2sigma(I)
_cod_data_source_file c3cc45883k.txt
_cod_data_source_block ch15011
_cod_database_code 7109968

loop_
_symmetry_equiv_pos_as_xyz
'x, y, z'
'-x, -y, -z'

loop_
_atom_site_label
_atom_site_type_symbol
_atom_site_fract_x
_atom_site_fract_y
_atom_site_fract_z
_atom_site_U_iso_or_equiv
_atom_site_adp_type
_atom_site_occupancy
_atom_site_symmetry_multiplicity
_atom_site_calc_flag
_atom_site_refinement_flags
C1 C 0.5424(3) 0.8105(4) 0.94777(19) 0.0306(8) Uani 1 1 d .
C2 C 0.5218(4) 0.9000(4) 0.8795(2) 0.0370(9) Uani 1 1 d .
H2 H 0.4428 0.9797 0.8708 0.044 Uiso 1 1 calc R
C3 C 0.6155(3) 0.8745(4) 0.8237(2) 0.0350(8) Uani 1 1 d .
H3 H 0.6003 0.9366 0.7761 0.042 Uiso 1 1 calc R
C4 C 0.7318(3) 0.7598(3) 0.83535(19) 0.0274(8) Uani 1 1 d .
C5 C 0.7483(4) 0.6700(4) 0.9048(2) 0.0356(8) Uani 1 1 d .
H5 H 0.8263 0.5894 0.9138 0.043 Uiso 1 1 calc R
C6 C 0.6548(4) 0.6948(4) 0.9609(2) 0.0401(9) Uani 1 1 d .
H6 H 0.6680 0.6323 1.0083 0.048 Uiso 1 1 calc R
C7 C 0.8369(3) 0.7345(3) 0.77821(19) 0.0267(7) Uani 1 1 d .
C8 C 1.0359(3) 0.6212(3) 0.74175(19) 0.0286(8) Uani 1 1 d .
C9 C 1.1644(3) 0.5097(3) 0.7478(2) 0.0309(8) Uani 1 1 d .
C10 C 1.1956(4) 0.4035(4) 0.8107(2) 0.0379(9) Uani 1 1 d .
H10 H 1.1315 0.4026 0.8507 0.045 Uiso 1 1 calc R
C11 C 1.3187(4) 0.2994(4) 0.8160(2) 0.0459(10) Uani 1 1 d .
H11 H 1.3395 0.2269 0.8596 0.055 Uiso 1 1 calc R
C12 C 1.4120(4) 0.2997(4) 0.7582(3) 0.0485(11) Uani 1 1 d .
H12 H 1.4973 0.2274 0.7619 0.058 Uiso 1 1 calc R
C13 C 1.3819(4) 0.4049(4) 0.6950(2) 0.0428(10) Uani 1 1 d .
H13 H 1.4464 0.4051 0.6552 0.051 Uiso 1 1 calc R
C14 C 1.2588(3) 0.5094(4) 0.6894(2) 0.0348(9) Uani 1 1 d .
H14 H 1.2381 0.5815 0.6457 0.042 Uiso 1 1 calc R
C15 C 0.8656(3) 0.8028(3) 0.71014(18) 0.0258(7) Uani 1 1 d .
C16 C 0.7871(3) 0.9344(3) 0.66152(18) 0.0265(7) Uani 1 1 d .
C17 C 0.8501(3) 1.0419(3) 0.63685(19) 0.0324(8) Uani 1 1 d .
H17 H 0.9440 1.0294 0.6515 0.039 Uiso 1 1 calc R
C18 C 0.7791(3) 1.1652(4) 0.5919(2) 0.0346(9) Uani 1 1 d .
H18 H 0.8232 1.2382 0.5765 0.042 Uiso 1 1 calc R
C19 C 0.6440(3) 1.1839(3) 0.56883(18) 0.0289(8) Uani 1 1 d .
C20 C 0.4456(4) 1.3324(4) 0.4953(2) 0.0449(10) Uani 1 1 d .
H20A H 0.4149 1.4266 0.4639 0.067 Uiso 1 1 calc R
H20B H 0.3812 1.3232 0.5370 0.067 Uiso 1 1 calc R
H20C H 0.4463 1.2631 0.4655 0.067 Uiso 1 1 calc R
C21 C 0.5801(3) 1.0776(3) 0.59047(19) 0.0302(8) Uani 1 1 d .
H21 H 0.4875 1.0891 0.5740 0.036 Uiso 1 1 calc R
C22 C 0.6527(3) 0.9543(3) 0.63644(18) 0.0287(8) Uani 1 1 d .
H22 H 0.6088 0.8810 0.6512 0.034 Uiso 1 1 calc R
C23 C 0.9786(3) 0.1868(4) 0.0461(2) 0.0336(8) Uani 1 1 d .
C24 C 0.8572(4) 0.2898(4) 0.0261(2) 0.0369(9) Uani 1 1 d .
H24 H 0.8430 0.3428 -0.0238 0.044 Uiso 1 1 calc R
C25 C 0.7548(3) 0.3165(4) 0.07878(19) 0.0332(8) Uani 1 1 d .
H25 H 0.6699 0.3875 0.0649 0.040 Uiso 1 1 calc R
C26 C 0.7752(3) 0.2407(3) 0.15158(18) 0.0249(7) Uani 1 1 d .
C27 C 0.9017(3) 0.1401(3) 0.17098(19) 0.0284(8) Uani 1 1 d .
H27 H 0.9184 0.0896 0.2212 0.034 Uiso 1 1 calc R
C28 C 1.0031(3) 0.1124(3) 0.1187(2) 0.0330(8) Uani 1 1 d .
H28 H 1.0891 0.0428 0.1324 0.040 Uiso 1 1 calc R
C29 C 0.6664(3) 0.2688(3) 0.20625(18) 0.0239(7) Uani 1 1 d .
C30 C 0.4735(3) 0.3929(3) 0.24398(18) 0.0232(7) Uani 1 1 d .
C31 C 0.3469(3) 0.5074(3) 0.23816(18) 0.0253(7) Uani 1 1 d .
C32 C 0.3145(3) 0.6110(3) 0.17425(19) 0.0303(8) Uani 1 1 d .
H32 H 0.3758 0.6083 0.1330 0.036 Uiso 1 1 calc R
C33 C 0.1940(4) 0.7176(4) 0.1702(2) 0.0388(9) Uani 1 1 d .
H33 H 0.1719 0.7887 0.1261 0.047 Uiso 1 1 calc R
C34 C 0.1049(4) 0.7224(4) 0.2295(2) 0.0388(9) Uani 1 1 d .
H34 H 0.0215 0.7968 0.2265 0.047 Uiso 1 1 calc R
C35 C 0.1364(3) 0.6195(4) 0.2931(2) 0.0362(9) Uani 1 1 d .
H35 H 0.0747 0.6229 0.3342 0.043 Uiso 1 1 calc R
C36 C 0.2565(3) 0.5120(3) 0.29782(19) 0.0300(8) Uani 1 1 d .
H36 H 0.2776 0.4407 0.3419 0.036 Uiso 1 1 calc R
C37 C 0.6400(3) 0.2075(3) 0.27682(18) 0.0236(7) Uani 1 1 d .
C38 C 0.7129(3) 0.0740(3) 0.32453(18) 0.0230(7) Uani 1 1 d .
C39 C 0.7456(3) 0.0660(3) 0.39810(18) 0.0274(7) Uani 1 1 d .
H39 H 0.7223 0.1489 0.4173 0.033 Uiso 1 1 calc R
C40 C 0.8112(3) -0.0597(3) 0.44430(18) 0.0287(8) Uani 1 1 d .
H40 H 0.8339 -0.0632 0.4946 0.034 Uiso 1 1 calc R
C41 C 0.8436(3) -0.1806(3) 0.41664(18) 0.0253(7) Uani 1 1 d .
C42 C 0.9448(4) -0.3209(4) 0.5325(2) 0.0465(10) Uani 1 1 d .
H42A H 0.9926 -0.4183 0.5551 0.070 Uiso 1 1 calc R
H42B H 0.8590 -0.2897 0.5599 0.070 Uiso 1 1 calc R
H42C H 1.0067 -0.2617 0.5348 0.070 Uiso 1 1 calc R
C43 C 0.8080(3) -0.1741(3) 0.34360(18) 0.0247(7) Uani 1 1 d .
H43 H 0.8283 -0.2572 0.3247 0.030 Uiso 1 1 calc R
C44 C 0.7438(3) -0.0489(3) 0.29881(18) 0.0270(7) Uani 1 1 d .
H44 H 0.7198 -0.0458 0.2488 0.032 Uiso 1 1 calc R
N1 N 0.9949(3) 0.7290(3) 0.68786(16) 0.0297(7) Uani 1 1 d .
N2 N 0.5166(2) 0.2901(3) 0.30040(15) 0.0243(6) Uani 1 1 d .
O1 O 0.9461(2) 0.6173(2) 0.79885(12) 0.0282(5) Uani 1 1 d .
O2 O 0.5826(2) 1.3097(2) 0.52372(14) 0.0391(6) Uani 1 1 d .
O3 O 0.5586(2) 0.3878(2) 0.18457(12) 0.0253(5) Uani 1 1 d .
O4 O 0.9102(2) -0.3105(2) 0.45655(13) 0.0349(6) Uani 1 1 d .
Cl1 Cl 0.42658(10) 0.84642(11) 1.01894(5) 0.0463(3) Uani 1 1 d .
Cl2 Cl 1.10289(10) 0.14698(12) -0.02044(6) 0.0521(3) Uani 1 1 d .

loop_
_atom_site_aniso_label
_atom_site_aniso_U_11
_atom_site_aniso_U_22
_atom_site_aniso_U_33
_atom_site_aniso_U_23
_atom_site_aniso_U_13
_atom_site_aniso_U_12
C1 0.0354(18) 0.032(2) 0.027(2) -0.0083(16) 0.0034(15) -0.0134(15)
C2 0.0363(19) 0.034(2) 0.035(2) -0.0057(17) -0.0023(16) -0.0026(16)
C3 0.0378(19) 0.031(2) 0.029(2) -0.0020(16) -0.0021(15) -0.0008(15)
C4 0.0315(17) 0.0229(18) 0.031(2) -0.0075(15) -0.0026(14) -0.0100(14)
C5 0.0391(19) 0.0275(19) 0.032(2) 0.0033(16) 0.0025(16) -0.0030(15)
C6 0.053(2) 0.031(2) 0.032(2) 0.0016(17) 0.0020(18) -0.0116(18)
C7 0.0256(16) 0.0222(17) 0.031(2) -0.0050(15) -0.0041(14) -0.0036(13)
C8 0.0265(16) 0.0262(19) 0.033(2) -0.0044(16) -0.0022(15) -0.0080(14)
C9 0.0324(18) 0.0245(18) 0.039(2) -0.0109(16) -0.0062(15) -0.0083(14)
C10 0.0383(19) 0.030(2) 0.042(2) -0.0052(17) -0.0089(17) -0.0038(16)
C11 0.042(2) 0.030(2) 0.060(3) -0.0077(19) -0.016(2) 0.0005(17)
C12 0.032(2) 0.028(2) 0.088(4) -0.024(2) -0.018(2) 0.0004(16)
C13 0.0303(18) 0.044(2) 0.062(3) -0.027(2) 0.0013(18) -0.0112(17)
C14 0.0316(18) 0.032(2) 0.045(2) -0.0136(17) -0.0052(16) -0.0103(15)
C15 0.0264(16) 0.0240(18) 0.0285(19) -0.0068(15) -0.0022(13) -0.0077(13)
C16 0.0280(16) 0.0285(18) 0.0239(18) -0.0076(14) 0.0026(13) -0.0080(14)
C17 0.0261(16) 0.037(2) 0.036(2) -0.0053(16) -0.0008(14) -0.0119(15)
C18 0.0348(18) 0.029(2) 0.039(2) 0.0018(16) -0.0030(16) -0.0137(15)
C19 0.0318(17) 0.0242(18) 0.0269(19) -0.0031(15) 0.0021(14) -0.0036(14)
C20 0.039(2) 0.039(2) 0.046(3) 0.0036(19) -0.0097(18) -0.0031(17)
C21 0.0236(16) 0.0308(19) 0.033(2) -0.0030(15) 0.0020(14) -0.0058(14)
C22 0.0306(17) 0.0318(19) 0.0261(19) -0.0051(15) 0.0037(14) -0.0141(14)
C23 0.0347(18) 0.036(2) 0.034(2) -0.0134(17) 0.0099(15) -0.0139(16)
C24 0.041(2) 0.039(2) 0.029(2) -0.0053(17) 0.0049(16) -0.0103(17)
C25 0.0320(18) 0.032(2) 0.029(2) 0.0009(16) 0.0023(15) -0.0028(15)
C26 0.0285(16) 0.0196(17) 0.0277(19) -0.0037(14) 0.0012(13) -0.0092(13)
C27 0.0275(16) 0.0262(18) 0.029(2) 0.0007(15) -0.0024(14) -0.0074(14)
C28 0.0273(17) 0.0280(19) 0.044(2) -0.0096(17) 0.0021(15) -0.0067(14)
C29 0.0224(15) 0.0203(17) 0.0275(19) -0.0036(14) -0.0033(13) -0.0040(13)
C30 0.0227(15) 0.0210(17) 0.0277(19) -0.0071(14) 0.0035(13) -0.0081(13)
C31 0.0250(16) 0.0220(17) 0.030(2) -0.0065(14) -0.0018(14) -0.0064(13)
C32 0.0314(17) 0.0274(19) 0.028(2) -0.0046(15) 0.0016(14) -0.0025(14)
C33 0.0386(19) 0.033(2) 0.036(2) 0.0004(17) -0.0033(17) -0.0004(16)
C34 0.0331(18) 0.030(2) 0.046(2) -0.0091(18) 0.0009(17) 0.0049(15)
C35 0.0306(18) 0.037(2) 0.037(2) -0.0114(17) 0.0081(15) -0.0010(15)
C36 0.0302(17) 0.0294(19) 0.029(2) -0.0061(15) 0.0037(14) -0.0073(14)
C37 0.0244(15) 0.0230(17) 0.0250(19) -0.0062(14) -0.0009(13) -0.0081(13)
C38 0.0194(15) 0.0219(17) 0.0264(19) -0.0048(14) 0.0015(13) -0.0042(12)
C39 0.0312(17) 0.0249(18) 0.0255(19) -0.0068(14) 0.0023(14) -0.0057(14)
C40 0.0353(18) 0.0290(19) 0.0182(18) -0.0017(14) -0.0005(14) -0.0053(14)
C41 0.0225(15) 0.0203(17) 0.0289(19) -0.0020(14) 0.0035(13) -0.0021(13)
C42 0.054(2) 0.039(2) 0.034(2) 0.0025(18) -0.0072(18) 0.0003(18)
C43 0.0246(15) 0.0212(17) 0.0292(19) -0.0084(14) 0.0021(13) -0.0058(13)
C44 0.0259(16) 0.0284(19) 0.0260(19) -0.0038(15) -0.0009(13) -0.0075(14)
N1 0.0255(14) 0.0315(16) 0.0323(17) -0.0100(13) -0.0005(12) -0.0054(12)
N2 0.0238(13) 0.0197(14) 0.0295(16) -0.0066(12) 0.0017(11) -0.0052(11)
O1 0.0309(12) 0.0224(12) 0.0285(13) -0.0024(10) -0.0027(10) -0.0044(9)
O2 0.0404(13) 0.0261(13) 0.0436(16) 0.0076(11) -0.0063(11) -0.0075(11)
O3 0.0249(11) 0.0216(12) 0.0267(13) -0.0030(10) 0.0012(9) -0.0036(9)
O4 0.0447(14) 0.0246(13) 0.0272(14) 0.0007(10) -0.0049(11) 0.0000(10)
Cl1 0.0493(6) 0.0536(7) 0.0380(6) -0.0133(5) 0.0127(4) -0.0164(5)
Cl2 0.0429(6) 0.0658(7) 0.0496(7) -0.0228(5) 0.0202(5) -0.0129(5)

loop_
_atom_type_symbol
_atom_type_description
_atom_type_scat_dispersion_real
_atom_type_scat_dispersion_imag
_atom_type_scat_source
C C 0.0033 0.0016 'International Tables Vol C Tables 4.2.6.8 and 6.1.1.4'
H H 0.0000 0.0000 'International Tables Vol C Tables 4.2.6.8 and 6.1.1.4'
N N 0.0061 0.0033 'International Tables Vol C Tables 4.2.6.8 and 6.1.1.4'
O O 0.0106 0.0060 'International Tables Vol C Tables 4.2.6.8 and 6.1.1.4'
Cl Cl 0.1484 0.1585 'International Tables Vol C Tables 4.2.6.8 and 6.1.1.4'

loop_
_geom_angle_atom_site_label_1
_geom_angle_atom_site_label_2
_geom_angle_atom_site_label_3
_geom_angle
C6 C1 C2 120.8(3)
C6 C1 Cl1 119.8(3)
C2 C1 Cl1 119.5(3)
C3 C2 C1 119.7(3)
C3 C2 H2 120.1
C1 C2 H2 120.1
C2 C3 C4 121.1(3)
C2 C3 H3 119.5
C4 C3 H3 119.5
C5 C4 C3 117.7(3)
C5 C4 C7 120.1(3)
C3 C4 C7 122.1(3)
C4 C5 C6 121.5(3)
C4 C5 H5 119.3
C6 C5 H5 119.3
C1 C6 C5 119.2(3)
C1 C6 H6 120.4
C5 C6 H6 120.4
C15 C7 O1 107.5(3)
C15 C7 C4 137.3(3)
O1 C7 C4 114.9(3)
N1 C8 O1 113.8(3)
N1 C8 C9 128.1(3)
O1 C8 C9 118.1(3)
C10 C9 C14 119.2(3)
C10 C9 C8 121.1(3)
C14 C9 C8 119.6(3)
C11 C10 C9 120.5(4)
C11 C10 H10 119.8
C9 C10 H10 119.8
C10 C11 C12 120.2(4)
C10 C11 H11 119.9
C12 C11 H11 119.9
C11 C12 C13 119.9(3)
C11 C12 H12 120.0
C13 C12 H12 120.0
C14 C13 C12 120.2(4)
C14 C13 H13 119.9
C12 C13 H13 119.9
C13 C14 C9 120.1(4)
C13 C14 H14 120.0
C9 C14 H14 120.0
C7 C15 N1 108.8(3)
C7 C15 C16 131.4(3)
N1 C15 C16 119.8(3)
C22 C16 C17 117.6(3)
C22 C16 C15 122.3(3)
C17 C16 C15 120.0(3)
C18 C17 C16 121.1(3)
C18 C17 H17 119.4
C16 C17 H17 119.4
C19 C18 C17 120.2(3)
C19 C18 H18 119.9
C17 C18 H18 119.9
O2 C19 C18 115.9(3)
O2 C19 C21 124.1(3)
C18 C19 C21 120.0(3)
O2 C20 H20A 109.5
O2 C20 H20B 109.5
H20A C20 H20B 109.5
O2 C20 H20C 109.5
H20A C20 H20C 109.5
H20B C20 H20C 109.5
C19 C21 C22 119.0(3)
C19 C21 H21 120.5
C22 C21 H21 120.5
C16 C22 C21 121.9(3)
C16 C22 H22 119.1
C21 C22 H22 119.1
C24 C23 C28 121.0(3)
C24 C23 Cl2 119.8(3)
C28 C23 Cl2 119.2(3)
C23 C24 C25 119.6(3)
C23 C24 H24 120.2
C25 C24 H24 120.2
C24 C25 C26 120.5(3)
C24 C25 H25 119.7
C26 C25 H25 119.7
C27 C26 C25 118.6(3)
C27 C26 C29 121.4(3)
C25 C26 C29 120.0(3)
C28 C27 C26 121.1(3)
C28 C27 H27 119.5
C26 C27 H27 119.5
C27 C28 C23 119.1(3)
C27 C28 H28 120.4
C23 C28 H28 120.4
C37 C29 O3 107.4(3)
C37 C29 C26 136.7(3)
O3 C29 C26 115.8(3)
N2 C30 O3 113.9(3)
N2 C30 C31 127.6(3)
O3 C30 C31 118.5(3)
C32 C31 C36 119.5(3)
C32 C31 C30 121.3(3)
C36 C31 C30 119.2(3)
C33 C32 C31 120.1(3)
C33 C32 H32 120.0
C31 C32 H32 120.0
C32 C33 C34 120.4(3)
C32 C33 H33 119.8
C34 C33 H33 119.8
C35 C34 C33 119.8(3)
C35 C34 H34 120.1
C33 C34 H34 120.1
C34 C35 C36 120.4(3)
C34 C35 H35 119.8
C36 C35 H35 119.8
C31 C36 C35 119.9(3)
C31 C36 H36 120.1
C35 C36 H36 120.1
C29 C37 N2 108.7(3)
C29 C37 C38 130.8(3)
N2 C37 C38 120.3(3)
C44 C38 C39 118.0(3)
C44 C38 C37 121.1(3)
C39 C38 C37 120.8(3)
C40 C39 C38 121.4(3)
C40 C39 H39 119.3
C38 C39 H39 119.3
C39 C40 C41 119.3(3)
C39 C40 H40 120.4
C41 C40 H40 120.4
O4 C41 C43 115.6(3)
O4 C41 C40 124.6(3)
C43 C41 C40 119.7(3)
O4 C42 H42A 109.5
O4 C42 H42B 109.5
H42A C42 H42B 109.5
O4 C42 H42C 109.5
H42A C42 H42C 109.5
H42B C42 H42C 109.5
C44 C43 C41 120.1(3)
C44 C43 H43 120.0
C41 C43 H43 120.0
C43 C44 C38 121.4(3)
C43 C44 H44 119.3
C38 C44 H44 119.3
C8 N1 C15 104.8(3)
C30 N2 C37 104.9(3)
C8 O1 C7 105.1(2)
C19 O2 C20 118.4(3)
C30 O3 C29 105.0(2)
C41 O4 C42 116.9(3)

loop_
_geom_bond_atom_site_label_1
_geom_bond_atom_site_label_2
_geom_bond_distance
C1 C6 1.367(5)
C1 C2 1.366(5)
C1 Cl1 1.731(4)
C2 C3 1.370(5)
C2 H2 0.9500
C3 C4 1.383(5)
C3 H3 0.9500
C4 C5 1.385(5)
C4 C7 1.457(5)
C5 C6 1.371(5)
C5 H5 0.9500
C6 H6 0.9500
C7 C15 1.351(5)
C7 O1 1.368(4)
C8 N1 1.291(4)
C8 O1 1.346(4)
C8 C9 1.445(4)
C9 C10 1.380(5)
C9 C14 1.390(5)
C10 C11 1.370(5)
C10 H10 0.9500
C11 C12 1.376(6)
C11 H11 0.9500
C12 C13 1.377(6)
C12 H12 0.9500
C13 C14 1.372(5)
C13 H13 0.9500
C14 H14 0.9500
C15 N1 1.390(4)
C15 C16 1.472(4)
C16 C22 1.379(4)
C16 C17 1.390(4)
C17 C18 1.367(4)
C17 H17 0.9500
C18 C19 1.375(4)
C18 H18 0.9500
C19 O2 1.361(4)
C19 C21 1.380(4)
C20 O2 1.419(4)
C20 H20A 0.9800
C20 H20B 0.9800
C20 H20C 0.9800
C21 C22 1.380(4)
C21 H21 0.9500
C22 H22 0.9500
C23 C24 1.366(5)
C23 C28 1.376(5)
C23 Cl2 1.726(4)
C24 C25 1.383(5)
C24 H24 0.9500
C25 C26 1.382(5)
C25 H25 0.9500
C26 C27 1.388(4)
C26 C29 1.453(4)
C27 C28 1.373(5)
C27 H27 0.9500
C28 H28 0.9500
C29 C37 1.357(4)
C29 O3 1.373(3)
C30 N2 1.293(4)
C30 O3 1.349(4)
C30 C31 1.450(4)
C31 C32 1.379(4)
C31 C36 1.384(5)
C32 C33 1.368(5)
C32 H32 0.9500
C33 C34 1.371(5)
C33 H33 0.9500
C34 C35 1.371(5)
C34 H34 0.9500
C35 C36 1.370(5)
C35 H35 0.9500
C36 H36 0.9500
C37 N2 1.392(4)
C37 C38 1.462(4)
C38 C44 1.382(4)
C38 C39 1.382(4)
C39 C40 1.379(4)
C39 H39 0.9500
C40 C41 1.382(5)
C40 H40 0.9500
C41 O4 1.366(4)
C41 C43 1.384(4)
C42 O4 1.424(4)
C42 H42A 0.9800
C42 H42B 0.9800
C42 H42C 0.9800
C43 C44 1.361(4)
C43 H43 0.9500
C44 H44 0.9500
